data_7050122
loop_
_publ_author_name
'Gudneppanavar Rajsekhar'
'Chebrolu P. Rao'
'Pauli Saarenketo'
'Kalle N\"attinen'
'Kari Rissanen'

_publ_section_title
;
 Complexation behaviour of hexadentate ligands possessing N2O4 and
 N2O2S2 cores: differential reactivity towards Co(II), Ni(II) and
 Zn(II) salts and structures of the products
;
_journal_issue 1
_journal_name_full 'New J. Chem.'
_journal_page_first 75
_journal_page_last 84
_journal_paper_doi 10.1039/b305313j
_journal_volume 28
_journal_year 2004
_chemical_formula_sum 'C36.5 H28 N2 Ni O2.5 S2'
_chemical_formula_weight 657.44
_chemical_name_systematic
;
?
;
_space_group_IT_number 2
_symmetry_cell_setting triclinic
_symmetry_Int_Tables_number 2
_symmetry_space_group_name_Hall '-P 1'
_symmetry_space_group_name_H-M 'P -1'
_atom_sites_solution_hydrogens geom
_atom_sites_solution_primary direct
_atom_sites_solution_secondary difmap
_audit_creation_method SHELXL-97
_cell_angle_alpha 84.38(1)
_cell_angle_beta 67.41(1)
_cell_angle_gamma 70.99(1)
_cell_formula_units_Z 2
_cell_length_a 10.750(1)
_cell_length_b 12.299(1)
_cell_length_c 12.656(1)
_cell_measurement_reflns_used 1664
_cell_measurement_temperature 173(2)
_cell_measurement_theta_max 25
_cell_measurement_theta_min 7
_cell_volume 1460.0(3)
_computing_cell_refinement DENZO-SMN
_computing_data_collection Collect
_computing_data_reduction DENZO-SMN
_computing_molecular_graphics 'PLATON (A.L.Spek, 2000)'
_computing_publication_material 'SHELXL-97 (Sheldrick, 1997)'
_computing_structure_refinement 'SHELXL-97 (Sheldrick, 1997)'
_computing_structure_solution 'SHELXS-97 (Sheldrick, 1990)'
_diffrn_ambient_temperature 173(2)
_diffrn_measured_fraction_theta_full 0.780
_diffrn_measured_fraction_theta_max 0.780
_diffrn_measurement_device_type 'Nonius KappaCCD'
_diffrn_measurement_method 'Rotations in Phi and Omega, 1 deg.'
_diffrn_radiation_monochromator graphite
_diffrn_radiation_source 'fine-focus sealed tube'
_diffrn_radiation_type MoK\a
_diffrn_radiation_wavelength 0.71073
_diffrn_reflns_av_R_equivalents 0.0357
_diffrn_reflns_av_sigmaI/netI 0.0691
_diffrn_reflns_limit_h_max 13
_diffrn_reflns_limit_h_min -12
_diffrn_reflns_limit_k_max 14
_diffrn_reflns_limit_k_min -12
_diffrn_reflns_limit_l_max 13
_diffrn_reflns_limit_l_min -15
_diffrn_reflns_number 5901
_diffrn_reflns_theta_full 25.69
_diffrn_reflns_theta_max 25.69
_diffrn_reflns_theta_min 3.18
_exptl_absorpt_coefficient_mu 0.848
_exptl_absorpt_correction_type none
_exptl_crystal_colour Red
_exptl_crystal_density_diffrn 1.496
_exptl_crystal_density_meas ?
_exptl_crystal_density_method 'not measured'
_exptl_crystal_description Blocks
_exptl_crystal_F_000 682
_exptl_crystal_size_max 0.50
_exptl_crystal_size_mid 0.30
_exptl_crystal_size_min 0.20
_refine_diff_density_max 0.422
_refine_diff_density_min -0.583
_refine_diff_density_rms 0.077
_refine_ls_extinction_method none
_refine_ls_goodness_of_fit_ref 1.055
_refine_ls_hydrogen_treatment riding
_refine_ls_matrix_type full
_refine_ls_number_parameters 407
_refine_ls_number_reflns 4324
_refine_ls_number_restraints 1
_refine_ls_restrained_S_all 1.055
_refine_ls_R_factor_all 0.0750
_refine_ls_R_factor_gt 0.0507
_refine_ls_shift/su_max 0.000
_refine_ls_shift/su_mean 0.000
_refine_ls_structure_factor_coef Fsqd
_refine_ls_weighting_details 'calc w=1/[\s^2^(Fo^2^)+(0.0310P)^2^+2.9621P] where P=(Fo^2^+2Fc^2^)/3'
_refine_ls_weighting_scheme calc
_refine_ls_wR_factor_gt 0.1099
_refine_ls_wR_factor_ref 0.1229
_reflns_number_gt 3368
_reflns_number_total 4324
_reflns_threshold_expression >2sigma(I)
_cod_data_source_file b305313j.txt
_cod_data_source_block rao004
_cod_depositor_comments
;
The following automatic conversions were performed:

'_exptl_crystal_density_meas' value 'none' was changed to '?' - the
value is perceived as not measured.

Automatic conversion script
Id: cif_fix_values 3008 2015-01-20 13:52:24Z robertas 
;
_cod_original_cell_volume 1460.0(2)
_cod_original_sg_symbol_H-M P-1
_cod_original_formula_sum 'C36.50 H28 N2 Ni O2.50 S2'
_cod_database_code 7050122

loop_
_symmetry_equiv_pos_as_xyz
'x, y, z'
'-x, -y, -z'

loop_
_atom_site_label
_atom_site_type_symbol
_atom_site_fract_x
_atom_site_fract_y
_atom_site_fract_z
_atom_site_U_iso_or_equiv
_atom_site_adp_type
_atom_site_occupancy
_atom_site_symmetry_multiplicity
_atom_site_calc_flag
_atom_site_refinement_flags
_atom_site_disorder_assembly
_atom_site_disorder_group
Ni1 Ni 0.74256(6) 0.74462(5) 0.51001(4) 0.01982(17) Uani 1 1 d . . .
O1 O 0.5392(3) 0.7493(3) 0.5942(2) 0.0256(7) Uani 1 1 d . . .
C2 C 0.4565(4) 0.8074(4) 0.6887(3) 0.0229(9) Uani 1 1 d . . .
C3 C 0.3335(5) 0.7752(4) 0.7576(4) 0.0279(10) Uani 1 1 d . . .
H3 H 0.3175 0.7144 0.7322 0.034 Uiso 1 1 calc R . .
C4 C 0.2393(5) 0.8304(4) 0.8586(4) 0.0308(11) Uani 1 1 d . . .
H4 H 0.1590 0.8085 0.8994 0.037 Uiso 1 1 calc R . .
C5 C 0.2624(5) 0.9222(4) 0.9031(4) 0.0270(10) Uani 1 1 d . . .
C6 C 0.1685(5) 0.9750(4) 1.0108(4) 0.0333(11) Uani 1 1 d . . .
H6 H 0.0886 0.9527 1.0516 0.040 Uiso 1 1 calc R . .
C7 C 0.1936(5) 1.0584(5) 1.0560(4) 0.0397(13) Uani 1 1 d . . .
H7 H 0.1301 1.0942 1.1263 0.048 Uiso 1 1 calc R . .
C8 C 0.3154(6) 1.0894(4) 0.9956(4) 0.0384(12) Uani 1 1 d . . .
H8 H 0.3333 1.1451 1.0271 0.046 Uiso 1 1 calc R . .
C9 C 0.4102(5) 1.0395(4) 0.8900(4) 0.0322(11) Uani 1 1 d . . .
H9 H 0.4911 1.0613 0.8518 0.039 Uiso 1 1 calc R . .
C10 C 0.3844(5) 0.9550(4) 0.8399(3) 0.0238(9) Uani 1 1 d . . .
C11 C 0.4788(4) 0.9020(4) 0.7267(3) 0.0212(9) Uani 1 1 d . . .
C12 C 0.5834(4) 0.9527(4) 0.6545(3) 0.0217(9) Uani 1 1 d . . .
H12 H 0.5798 1.0220 0.6809 0.026 Uiso 1 1 calc R . .
N13 N 0.6832(4) 0.9127(3) 0.5560(3) 0.0213(8) Uani 1 1 d . . .
C14 C 0.7711(4) 0.9804(4) 0.4944(3) 0.0199(9) Uani 1 1 d . . .
C15 C 0.7247(5) 1.1003(4) 0.5006(3) 0.0227(9) Uani 1 1 d . . .
H15 H 0.6309 1.1398 0.5446 0.027 Uiso 1 1 calc R . .
C16 C 0.8179(5) 1.1609(4) 0.4415(4) 0.0289(10) Uani 1 1 d . . .
H16 H 0.7858 1.2409 0.4471 0.035 Uiso 1 1 calc R . .
C17 C 0.9587(5) 1.1048(4) 0.3737(4) 0.0265(10) Uani 1 1 d . . .
H17 H 1.0213 1.1461 0.3363 0.032 Uiso 1 1 calc R . .
C18 C 1.0033(4) 0.9852(4) 0.3636(3) 0.0231(9) Uani 1 1 d . . .
H18 H 1.0964 0.9461 0.3177 0.028 Uiso 1 1 calc R . .
C19 C 0.9105(4) 0.9239(4) 0.4214(3) 0.0228(9) Uani 1 1 d . . .
S20 S 0.97084(11) 0.77130(9) 0.40537(8) 0.0226(2) Uani 1 1 d . . .
C21 C 0.9905(5) 0.7589(4) 0.2569(3) 0.0265(10) Uani 1 1 d . . .
H21A H 1.0632 0.7917 0.2080 0.032 Uiso 1 1 calc R . .
H21B H 1.0220 0.6781 0.2351 0.032 Uiso 1 1 calc R . .
C22 C 0.8540(5) 0.8191(4) 0.2374(3) 0.0265(10) Uani 1 1 d . . .
H22A H 0.8706 0.8078 0.1577 0.032 Uiso 1 1 calc R . .
H22B H 0.8277 0.9010 0.2521 0.032 Uiso 1 1 calc R . .
S23 S 0.70695(11) 0.76798(9) 0.32743(9) 0.0240(3) Uani 1 1 d . . .
C24 C 0.7835(4) 0.6196(4) 0.2848(3) 0.0233(9) Uani 1 1 d . . .
C25 C 0.8020(5) 0.5856(4) 0.1766(4) 0.0310(11) Uani 1 1 d . . .
H25 H 0.7695 0.6398 0.1288 0.037 Uiso 1 1 calc R . .
C26 C 0.8683(5) 0.4719(4) 0.1401(4) 0.0327(11) Uani 1 1 d . . .
H26 H 0.8783 0.4492 0.0685 0.039 Uiso 1 1 calc R . .
C27 C 0.9195(5) 0.3919(4) 0.2098(4) 0.0281(10) Uani 1 1 d . . .
H27 H 0.9672 0.3158 0.1839 0.034 Uiso 1 1 calc R . .
C28 C 0.9005(5) 0.4243(4) 0.3190(4) 0.0254(10) Uani 1 1 d . . .
H28 H 0.9353 0.3697 0.3654 0.030 Uiso 1 1 calc R . .
C29 C 0.8297(4) 0.5380(4) 0.3587(3) 0.0214(9) Uani 1 1 d . . .
N30 N 0.7985(4) 0.5749(3) 0.4716(3) 0.0205(8) Uani 1 1 d . . .
C31 C 0.7768(4) 0.5022(4) 0.5537(3) 0.0240(9) Uani 1 1 d . . .
H31 H 0.7842 0.4294 0.5322 0.029 Uiso 1 1 calc R . .
C32 C 0.7432(4) 0.5205(4) 0.6719(3) 0.0214(9) Uani 1 1 d . . .
C33 C 0.6947(5) 0.4378(4) 0.7521(3) 0.0248(10) Uani 1 1 d . . .
C34 C 0.6558(5) 0.3477(4) 0.7240(4) 0.0317(11) Uani 1 1 d . . .
H34 H 0.6593 0.3422 0.6501 0.038 Uiso 1 1 calc R . .
C35 C 0.6133(6) 0.2685(5) 0.8018(4) 0.0393(12) Uani 1 1 d . . .
H35 H 0.5899 0.2105 0.7795 0.047 Uiso 1 1 calc R . .
C36 C 0.6048(5) 0.2740(5) 0.9140(4) 0.0382(12) Uani 1 1 d . . .
H36 H 0.5785 0.2190 0.9661 0.046 Uiso 1 1 calc R . .
C37 C 0.6363(5) 0.3627(4) 0.9459(4) 0.0343(12) Uani 1 1 d . . .
H37 H 0.6288 0.3682 1.0210 0.041 Uiso 1 1 calc R . .
C38 C 0.6792(5) 0.4444(4) 0.8687(4) 0.0301(11) Uani 1 1 d . . .
C39 C 0.7086(5) 0.5384(4) 0.9024(4) 0.0298(11) Uani 1 1 d . . .
H39 H 0.7019 0.5431 0.9773 0.036 Uiso 1 1 calc R . .
C40 C 0.7454(5) 0.6200(4) 0.8297(4) 0.0276(10) Uani 1 1 d . . .
H40 H 0.7610 0.6802 0.8566 0.033 Uiso 1 1 calc R . .
C41 C 0.7616(4) 0.6173(4) 0.7110(3) 0.0238(10) Uani 1 1 d . . .
O42 O 0.7937(3) 0.7001(3) 0.6485(2) 0.0263(7) Uani 1 1 d . . .
C1S C 0.5000 0.5000 0.5000 0.072(3) Uani 1 2 d S . .
H1S1 H 0.4039 0.5277 0.5537 0.108 Uiso 0.50 1 calc PR . .
H1S2 H 0.5032 0.5209 0.4241 0.108 Uiso 0.50 1 calc PR . .
H1S3 H 0.5581 0.5336 0.5191 0.108 Uiso 0.50 1 calc PR . .
O1S O 0.5473(8) 0.3883(6) 0.5043(7) 0.048(2) Uani 0.50 1 d PD . .
H1S H 0.524(13) 0.337(8) 0.485(12) 0.071 Uiso 0.50 1 d PD . .

loop_
_atom_site_aniso_label
_atom_site_aniso_U_11
_atom_site_aniso_U_22
_atom_site_aniso_U_33
_atom_site_aniso_U_23
_atom_site_aniso_U_13
_atom_site_aniso_U_12
Ni1 0.0218(3) 0.0174(3) 0.0176(3) 0.0045(2) -0.0040(2) -0.0080(2)
O1 0.0239(16) 0.0285(17) 0.0236(15) 0.0005(13) -0.0064(12) -0.0100(14)
C2 0.023(2) 0.028(2) 0.0167(19) 0.0091(17) -0.0061(17) -0.011(2)
C3 0.029(2) 0.032(3) 0.025(2) 0.0057(19) -0.0063(18) -0.017(2)
C4 0.026(2) 0.040(3) 0.025(2) 0.012(2) -0.0056(18) -0.017(2)
C5 0.024(2) 0.029(2) 0.021(2) 0.0117(18) -0.0050(18) -0.008(2)
C6 0.028(3) 0.036(3) 0.022(2) 0.014(2) 0.0011(18) -0.008(2)
C7 0.037(3) 0.041(3) 0.019(2) -0.001(2) 0.0057(19) -0.001(3)
C8 0.050(3) 0.034(3) 0.023(2) 0.000(2) -0.003(2) -0.015(3)
C9 0.035(3) 0.031(3) 0.026(2) -0.001(2) -0.0026(19) -0.015(2)
C10 0.026(2) 0.021(2) 0.018(2) 0.0080(17) -0.0057(17) -0.004(2)
C11 0.017(2) 0.024(2) 0.0177(19) 0.0037(17) -0.0016(16) -0.0067(19)
C12 0.024(2) 0.017(2) 0.021(2) 0.0040(17) -0.0047(17) -0.0078(19)
N13 0.0218(18) 0.0195(19) 0.0222(17) 0.0065(14) -0.0059(14) -0.0106(16)
C14 0.022(2) 0.021(2) 0.0169(19) 0.0041(16) -0.0051(16) -0.0104(19)
C15 0.026(2) 0.020(2) 0.020(2) 0.0061(17) -0.0059(17) -0.010(2)
C16 0.039(3) 0.023(2) 0.022(2) 0.0045(18) -0.0078(19) -0.012(2)
C17 0.033(3) 0.026(2) 0.025(2) 0.0082(18) -0.0078(19) -0.020(2)
C18 0.024(2) 0.027(2) 0.0161(19) 0.0046(17) -0.0023(16) -0.012(2)
C19 0.024(2) 0.025(2) 0.022(2) 0.0067(18) -0.0084(17) -0.013(2)
S20 0.0207(5) 0.0202(5) 0.0214(5) 0.0050(4) -0.0030(4) -0.0067(5)
C21 0.029(2) 0.024(2) 0.019(2) 0.0036(17) 0.0002(17) -0.011(2)
C22 0.034(3) 0.027(2) 0.017(2) 0.0087(17) -0.0073(18) -0.012(2)
S23 0.0259(6) 0.0226(6) 0.0207(5) 0.0067(4) -0.0077(4) -0.0069(5)
C24 0.025(2) 0.027(2) 0.019(2) 0.0031(18) -0.0075(17) -0.012(2)
C25 0.036(3) 0.035(3) 0.023(2) 0.005(2) -0.014(2) -0.011(2)
C26 0.040(3) 0.039(3) 0.022(2) -0.001(2) -0.010(2) -0.016(2)
C27 0.030(2) 0.031(3) 0.023(2) -0.0015(19) -0.0046(18) -0.015(2)
C28 0.028(2) 0.025(2) 0.024(2) 0.0049(18) -0.0081(18) -0.012(2)
C29 0.021(2) 0.026(2) 0.0167(19) 0.0022(17) -0.0057(16) -0.009(2)
N30 0.0265(19) 0.0204(18) 0.0146(16) 0.0060(14) -0.0058(14) -0.0113(16)
C31 0.022(2) 0.026(2) 0.022(2) -0.0002(18) -0.0053(17) -0.008(2)
C32 0.026(2) 0.020(2) 0.0176(19) 0.0069(17) -0.0079(17) -0.009(2)
C33 0.027(2) 0.021(2) 0.022(2) 0.0074(18) -0.0060(18) -0.007(2)
C34 0.043(3) 0.026(2) 0.025(2) 0.0085(19) -0.007(2) -0.017(2)
C35 0.045(3) 0.029(3) 0.038(3) 0.013(2) -0.006(2) -0.020(3)
C36 0.031(3) 0.033(3) 0.031(3) 0.020(2) 0.002(2) -0.009(2)
C37 0.026(3) 0.041(3) 0.020(2) 0.010(2) -0.0001(18) -0.004(2)
C38 0.020(2) 0.038(3) 0.023(2) 0.006(2) -0.0048(17) -0.002(2)
C39 0.025(2) 0.042(3) 0.017(2) 0.003(2) -0.0066(17) -0.006(2)
C40 0.030(2) 0.029(2) 0.022(2) -0.0002(19) -0.0101(19) -0.006(2)
C41 0.021(2) 0.027(2) 0.021(2) 0.0019(19) -0.0062(17) -0.007(2)
O42 0.0316(17) 0.0253(17) 0.0256(15) 0.0049(13) -0.0111(13) -0.0143(15)
C1S 0.051(6) 0.069(7) 0.115(9) 0.007(7) -0.040(6) -0.033(6)
O1S 0.051(5) 0.030(4) 0.071(5) -0.012(4) -0.037(4) -0.005(4)

loop_
_atom_type_symbol
_atom_type_description
_atom_type_scat_dispersion_real
_atom_type_scat_dispersion_imag
_atom_type_scat_source
C C 0.0033 0.0016 'International Tables Vol C Tables 4.2.6.8 and 6.1.1.4'
H H 0.0000 0.0000 'International Tables Vol C Tables 4.2.6.8 and 6.1.1.4'
N N 0.0061 0.0033 'International Tables Vol C Tables 4.2.6.8 and 6.1.1.4'
O O 0.0106 0.0060 'International Tables Vol C Tables 4.2.6.8 and 6.1.1.4'
S S 0.1246 0.1234 'International Tables Vol C Tables 4.2.6.8 and 6.1.1.4'
Ni Ni 0.3393 1.1124 'International Tables Vol C Tables 4.2.6.8 and 6.1.1.4'

loop_
_geom_angle_atom_site_label_1
_geom_angle_atom_site_label_2
_geom_angle_atom_site_label_3
_geom_angle
_geom_angle_site_symmetry_1
_geom_angle_site_symmetry_3
_geom_angle_publ_flag
O42 Ni1 O1 93.67(12) . . ?
O42 Ni1 N30 88.45(13) . . ?
O1 Ni1 N30 90.28(13) . . ?
O42 Ni1 N13 89.49(13) . . ?
O1 Ni1 N13 88.33(13) . . ?
N30 Ni1 N13 177.44(14) . . ?
O42 Ni1 S20 90.38(10) . . ?
O1 Ni1 S20 170.90(9) . . ?
N30 Ni1 S20 97.98(11) . . ?
N13 Ni1 S20 83.55(11) . . ?
O42 Ni1 S23 170.62(9) . . ?
O1 Ni1 S23 90.23(8) . . ?
N30 Ni1 S23 82.99(9) . . ?
N13 Ni1 S23 99.17(10) . . ?
S20 Ni1 S23 87.02(4) . . ?
C2 O1 Ni1 123.8(3) . . ?
O1 C2 C11 124.0(4) . . ?
O1 C2 C3 117.4(4) . . ?
C11 C2 C3 118.6(4) . . ?
C4 C3 C2 122.4(4) . . ?
C4 C3 H3 118.8 . . ?
C2 C3 H3 118.8 . . ?
C3 C4 C5 120.7(5) . . ?
C3 C4 H4 119.6 . . ?
C5 C4 H4 119.6 . . ?
C6 C5 C10 120.4(4) . . ?
C6 C5 C4 120.5(5) . . ?
C10 C5 C4 119.0(4) . . ?
C7 C6 C5 120.8(5) . . ?
C7 C6 H6 119.6 . . ?
C5 C6 H6 119.6 . . ?
C6 C7 C8 119.3(4) . . ?
C6 C7 H7 120.4 . . ?
C8 C7 H7 120.4 . . ?
C9 C8 C7 121.7(5) . . ?
C9 C8 H8 119.1 . . ?
C7 C8 H8 119.1 . . ?
C8 C9 C10 120.1(5) . . ?
C8 C9 H9 120.0 . . ?
C10 C9 H9 120.0 . . ?
C5 C10 C9 117.8(4) . . ?
C5 C10 C11 119.8(4) . . ?
C9 C10 C11 122.4(4) . . ?
C2 C11 C12 122.1(4) . . ?
C2 C11 C10 119.0(4) . . ?
C12 C11 C10 118.7(4) . . ?
N13 C12 C11 127.4(4) . . ?
N13 C12 H12 116.3 . . ?
C11 C12 H12 116.3 . . ?
C12 N13 C14 118.4(3) . . ?
C12 N13 Ni1 120.4(3) . . ?
C14 N13 Ni1 119.5(3) . . ?
C15 C14 C19 118.4(4) . . ?
C15 C14 N13 123.3(4) . . ?
C19 C14 N13 118.3(4) . . ?
C16 C15 C14 120.2(4) . . ?
C16 C15 H15 119.9 . . ?
C14 C15 H15 119.9 . . ?
C15 C16 C17 121.5(4) . . ?
C15 C16 H16 119.3 . . ?
C17 C16 H16 119.3 . . ?
C18 C17 C16 118.2(4) . . ?
C18 C17 H17 120.9 . . ?
C16 C17 H17 120.9 . . ?
C19 C18 C17 120.7(4) . . ?
C19 C18 H18 119.7 . . ?
C17 C18 H18 119.7 . . ?
C18 C19 C14 120.8(4) . . ?
C18 C19 S20 119.4(3) . . ?
C14 C19 S20 119.8(3) . . ?
C19 S20 C21 99.0(2) . . ?
C19 S20 Ni1 96.29(15) . . ?
C21 S20 Ni1 102.31(15) . . ?
C22 C21 S20 112.8(3) . . ?
C22 C21 H21A 109.0 . . ?
S20 C21 H21A 109.0 . . ?
C22 C21 H21B 109.0 . . ?
S20 C21 H21B 109.0 . . ?
H21A C21 H21B 107.8 . . ?
C21 C22 S23 113.4(3) . . ?
C21 C22 H22A 108.9 . . ?
S23 C22 H22A 108.9 . . ?
C21 C22 H22B 108.9 . . ?
S23 C22 H22B 108.9 . . ?
H22A C22 H22B 107.7 . . ?
C24 S23 C22 99.2(2) . . ?
C24 S23 Ni1 96.02(13) . . ?
C22 S23 Ni1 101.18(13) . . ?
C25 C24 C29 120.3(4) . . ?
C25 C24 S23 119.7(3) . . ?
C29 C24 S23 119.9(3) . . ?
C26 C25 C24 120.3(4) . . ?
C26 C25 H25 119.9 . . ?
C24 C25 H25 119.9 . . ?
C27 C26 C25 119.9(4) . . ?
C27 C26 H26 120.0 . . ?
C25 C26 H26 120.0 . . ?
C26 C27 C28 120.5(4) . . ?
C26 C27 H27 119.8 . . ?
C28 C27 H27 119.8 . . ?
C29 C28 C27 120.3(4) . . ?
C29 C28 H28 119.8 . . ?
C27 C28 H28 119.8 . . ?
C28 C29 C24 118.5(4) . . ?
C28 C29 N30 123.1(4) . . ?
C24 C29 N30 118.4(4) . . ?
C31 N30 C29 118.3(3) . . ?
C31 N30 Ni1 119.9(3) . . ?
C29 N30 Ni1 120.2(3) . . ?
N30 C31 C32 127.9(4) . . ?
N30 C31 H31 116.0 . . ?
C32 C31 H31 116.0 . . ?
C31 C32 C41 120.9(4) . . ?
C31 C32 C33 119.0(4) . . ?
C41 C32 C33 120.0(4) . . ?
C34 C33 C38 115.4(5) . . ?
C34 C33 C32 124.0(4) . . ?
C38 C33 C32 120.6(4) . . ?
C35 C34 C33 122.5(4) . . ?
C35 C34 H34 118.7 . . ?
C33 C34 H34 118.7 . . ?
C34 C35 C36 120.9(5) . . ?
C34 C35 H35 119.6 . . ?
C36 C35 H35 119.6 . . ?
C37 C36 C35 118.4(5) . . ?
C37 C36 H36 120.8 . . ?
C35 C36 H36 120.8 . . ?
C36 C37 C38 121.9(4) . . ?
C36 C37 H37 119.1 . . ?
C38 C37 H37 119.1 . . ?
C37 C38 C33 120.8(5) . . ?
C37 C38 C39 122.0(4) . . ?
C33 C38 C39 117.2(5) . . ?
C40 C39 C38 122.6(4) . . ?
C40 C39 H39 118.7 . . ?
C38 C39 H39 118.7 . . ?
C39 C40 C41 122.1(4) . . ?
C39 C40 H40 119.0 . . ?
C41 C40 H40 119.0 . . ?
O42 C41 C32 124.9(4) . . ?
O42 C41 C40 118.0(4) . . ?
C32 C41 C40 117.1(4) . . ?
C41 O42 Ni1 121.7(3) . . ?
O1S C1S H1S1 109.5 . . ?
O1S C1S H1S2 109.5 . . ?
H1S1 C1S H1S2 109.5 . . ?
O1S C1S H1S3 109.5 . . ?
H1S1 C1S H1S3 109.5 . . ?
H1S2 C1S H1S3 109.5 . . ?
C1S O1S H1S 130(9) . . ?

loop_
_geom_bond_atom_site_label_1
_geom_bond_atom_site_label_2
_geom_bond_distance
_geom_bond_site_symmetry_2
_geom_bond_publ_flag
Ni1 O42 2.008(3) . ?
Ni1 O1 2.014(3) . ?
Ni1 N30 2.028(3) . ?
Ni1 N13 2.028(3) . ?
Ni1 S20 2.4138(12) . ?
Ni1 S23 2.4591(11) . ?
O1 C2 1.292(5) . ?
C2 C11 1.422(6) . ?
C2 C3 1.432(6) . ?
C3 C4 1.359(6) . ?
C3 H3 0.9300 . ?
C4 C5 1.438(7) . ?
C4 H4 0.9300 . ?
C5 C6 1.410(6) . ?
C5 C10 1.414(7) . ?
C6 C7 1.367(7) . ?
C6 H6 0.9300 . ?
C7 C8 1.394(8) . ?
C7 H7 0.9300 . ?
C8 C9 1.381(6) . ?
C8 H8 0.9300 . ?
C9 C10 1.418(6) . ?
C9 H9 0.9300 . ?
C10 C11 1.464(5) . ?
C11 C12 1.430(6) . ?
C12 N13 1.302(5) . ?
C12 H12 0.9300 . ?
N13 C14 1.419(6) . ?
C14 C15 1.394(6) . ?
C14 C19 1.402(6) . ?
C15 C16 1.386(7) . ?
C15 H15 0.9300 . ?
C16 C17 1.393(6) . ?
C16 H16 0.9300 . ?
C17 C18 1.393(6) . ?
C17 H17 0.9300 . ?
C18 C19 1.386(6) . ?
C18 H18 0.9300 . ?
C19 S20 1.779(4) . ?
S20 C21 1.825(4) . ?
C21 C22 1.516(6) . ?
C21 H21A 0.9700 . ?
C21 H21B 0.9700 . ?
C22 S23 1.821(5) . ?
C22 H22A 0.9700 . ?
C22 H22B 0.9700 . ?
S23 C24 1.781(4) . ?
C24 C25 1.392(5) . ?
C24 C29 1.407(6) . ?
C25 C26 1.379(7) . ?
C25 H25 0.9300 . ?
C26 C27 1.379(7) . ?
C26 H26 0.9300 . ?
C27 C28 1.395(5) . ?
C27 H27 0.9300 . ?
C28 C29 1.392(6) . ?
C28 H28 0.9300 . ?
C29 N30 1.420(5) . ?
N30 C31 1.305(6) . ?
C31 C32 1.420(5) . ?
C31 H31 0.9300 . ?
C32 C41 1.431(6) . ?
C32 C33 1.440(6) . ?
C33 C34 1.422(7) . ?
C33 C38 1.428(6) . ?
C34 C35 1.372(7) . ?
C34 H34 0.9300 . ?
C35 C36 1.394(7) . ?
C35 H35 0.9300 . ?
C36 C37 1.379(8) . ?
C36 H36 0.9300 . ?
C37 C38 1.392(7) . ?
C37 H37 0.9300 . ?
C38 C39 1.433(7) . ?
C39 C40 1.345(7) . ?
C39 H39 0.9300 . ?
C40 C41 1.446(6) . ?
C40 H40 0.9300 . ?
C41 O42 1.282(6) . ?
C1S O1S 1.304(8) . ?
C1S H1S1 0.9600 . ?
C1S H1S2 0.9600 . ?
C1S H1S3 0.9600 . ?
O1S H1S 0.840(10) . ?

loop_
_geom_hbond_atom_site_label_D
_geom_hbond_atom_site_label_H
_geom_hbond_atom_site_label_A
_geom_hbond_distance_DH
_geom_hbond_distance_HA
_geom_hbond_distance_DA
_geom_hbond_angle_DHA
_geom_hbond_site_symmetry_A
O1S H1S O1 0.840(10) 1.94(4) 2.759(7) 163(14) 2_666

loop_
_geom_torsion_atom_site_label_1
_geom_torsion_atom_site_label_2
_geom_torsion_atom_site_label_3
_geom_torsion_atom_site_label_4
_geom_torsion
_geom_torsion_site_symmetry_1
_geom_torsion_site_symmetry_2
_geom_torsion_site_symmetry_3
_geom_torsion_site_symmetry_4
_geom_torsion_publ_flag
O42 Ni1 O1 C2 52.6(3) . . . . ?
N30 Ni1 O1 C2 141.0(3) . . . . ?
N13 Ni1 O1 C2 -36.8(3) . . . . ?
S20 Ni1 O1 C2 -63.7(7) . . . . ?
S23 Ni1 O1 C2 -136.0(3) . . . . ?
Ni1 O1 C2 C11 21.0(6) . . . . ?
Ni1 O1 C2 C3 -160.3(3) . . . . ?
O1 C2 C3 C4 180.0(4) . . . . ?
C11 C2 C3 C4 -1.3(7) . . . . ?
C2 C3 C4 C5 -2.2(7) . . . . ?
C3 C4 C5 C6 -176.5(4) . . . . ?
C3 C4 C5 C10 0.4(7) . . . . ?
C10 C5 C6 C7 -0.1(7) . . . . ?
C4 C5 C6 C7 176.9(5) . . . . ?
C5 C6 C7 C8 -1.5(7) . . . . ?
C6 C7 C8 C9 1.3(8) . . . . ?
C7 C8 C9 C10 0.5(8) . . . . ?
C6 C5 C10 C9 1.8(6) . . . . ?
C4 C5 C10 C9 -175.1(4) . . . . ?
C6 C5 C10 C11 -178.2(4) . . . . ?
C4 C5 C10 C11 4.8(6) . . . . ?
C8 C9 C10 C5 -2.0(7) . . . . ?
C8 C9 C10 C11 178.0(4) . . . . ?
O1 C2 C11 C12 10.0(7) . . . . ?
C3 C2 C11 C12 -168.6(4) . . . . ?
O1 C2 C11 C10 -174.9(4) . . . . ?
C3 C2 C11 C10 6.5(6) . . . . ?
C5 C10 C11 C2 -8.3(6) . . . . ?
C9 C10 C11 C2 171.7(4) . . . . ?
C5 C10 C11 C12 167.0(4) . . . . ?
C9 C10 C11 C12 -13.1(6) . . . . ?
C2 C11 C12 N13 -10.9(7) . . . . ?
C10 C11 C12 N13 174.0(4) . . . . ?
C11 C12 N13 C14 176.1(4) . . . . ?
C11 C12 N13 Ni1 -18.6(6) . . . . ?
O42 Ni1 N13 C12 -59.2(3) . . . . ?
O1 Ni1 N13 C12 34.5(3) . . . . ?
N30 Ni1 N13 C12 -23(3) . . . . ?
S20 Ni1 N13 C12 -149.7(3) . . . . ?
S23 Ni1 N13 C12 124.4(3) . . . . ?
O42 Ni1 N13 C14 105.9(3) . . . . ?
O1 Ni1 N13 C14 -160.4(3) . . . . ?
N30 Ni1 N13 C14 142(3) . . . . ?
S20 Ni1 N13 C14 15.5(3) . . . . ?
S23 Ni1 N13 C14 -70.4(3) . . . . ?
C12 N13 C14 C15 -30.7(5) . . . . ?
Ni1 N13 C14 C15 163.9(3) . . . . ?
C12 N13 C14 C19 151.0(4) . . . . ?
Ni1 N13 C14 C19 -14.4(5) . . . . ?
C19 C14 C15 C16 -4.2(6) . . . . ?
N13 C14 C15 C16 177.5(4) . . . . ?
C14 C15 C16 C17 0.7(6) . . . . ?
C15 C16 C17 C18 2.0(6) . . . . ?
C16 C17 C18 C19 -1.3(6) . . . . ?
C17 C18 C19 C14 -2.2(6) . . . . ?
C17 C18 C19 S20 179.4(3) . . . . ?
C15 C14 C19 C18 4.9(6) . . . . ?
N13 C14 C19 C18 -176.7(3) . . . . ?
C15 C14 C19 S20 -176.7(3) . . . . ?
N13 C14 C19 S20 1.7(5) . . . . ?
C18 C19 S20 C21 -69.6(4) . . . . ?
C14 C19 S20 C21 112.0(3) . . . . ?
C18 C19 S20 Ni1 -173.2(3) . . . . ?
C14 C19 S20 Ni1 8.5(3) . . . . ?
O42 Ni1 S20 C19 -100.68(16) . . . . ?
O1 Ni1 S20 C19 15.8(5) . . . . ?
N30 Ni1 S20 C19 170.83(16) . . . . ?
N13 Ni1 S20 C19 -11.24(16) . . . . ?
S23 Ni1 S20 C19 88.34(13) . . . . ?
O42 Ni1 S20 C21 158.67(17) . . . . ?
O1 Ni1 S20 C21 -84.8(5) . . . . ?
N30 Ni1 S20 C21 70.18(17) . . . . ?
N13 Ni1 S20 C21 -111.89(17) . . . . ?
S23 Ni1 S20 C21 -12.31(15) . . . . ?
C19 S20 C21 C22 -57.6(4) . . . . ?
Ni1 S20 C21 C22 41.0(3) . . . . ?
S20 C21 C22 S23 -57.1(4) . . . . ?
C21 C22 S23 C24 -58.0(3) . . . . ?
C21 C22 S23 Ni1 40.1(3) . . . . ?
O42 Ni1 S23 C24 15.5(6) . . . . ?
O1 Ni1 S23 C24 -99.14(17) . . . . ?
N30 Ni1 S23 C24 -8.88(18) . . . . ?
N13 Ni1 S23 C24 172.52(18) . . . . ?
S20 Ni1 S23 C24 89.54(15) . . . . ?
O42 Ni1 S23 C22 -85.2(6) . . . . ?
O1 Ni1 S23 C22 160.21(17) . . . . ?
N30 Ni1 S23 C22 -109.54(18) . . . . ?
N13 Ni1 S23 C22 71.86(18) . . . . ?
S20 Ni1 S23 C22 -11.12(15) . . . . ?
C22 S23 C24 C25 -71.7(4) . . . . ?
Ni1 S23 C24 C25 -174.1(4) . . . . ?
C22 S23 C24 C29 106.0(4) . . . . ?
Ni1 S23 C24 C29 3.6(4) . . . . ?
C29 C24 C25 C26 -1.3(7) . . . . ?
S23 C24 C25 C26 176.4(4) . . . . ?
C24 C25 C26 C27 -1.6(7) . . . . ?
C25 C26 C27 C28 2.3(7) . . . . ?
C26 C27 C28 C29 -0.1(7) . . . . ?
C27 C28 C29 C24 -2.6(6) . . . . ?
C27 C28 C29 N30 175.6(4) . . . . ?
C25 C24 C29 C28 3.3(6) . . . . ?
S23 C24 C29 C28 -174.3(3) . . . . ?
C25 C24 C29 N30 -175.0(4) . . . . ?
S23 C24 C29 N30 7.3(6) . . . . ?
C28 C29 N30 C31 -30.4(6) . . . . ?
C24 C29 N30 C31 147.8(4) . . . . ?
C28 C29 N30 Ni1 164.1(3) . . . . ?
C24 C29 N30 Ni1 -17.7(5) . . . . ?
O42 Ni1 N30 C31 34.0(3) . . . . ?
O1 Ni1 N30 C31 -59.7(3) . . . . ?
N13 Ni1 N30 C31 -3(3) . . . . ?
S20 Ni1 N30 C31 124.1(3) . . . . ?
S23 Ni1 N30 C31 -149.9(3) . . . . ?
O42 Ni1 N30 C29 -160.8(3) . . . . ?
O1 Ni1 N30 C29 105.6(3) . . . . ?
N13 Ni1 N30 C29 163(3) . . . . ?
S20 Ni1 N30 C29 -70.6(3) . . . . ?
S23 Ni1 N30 C29 15.4(3) . . . . ?
C29 N30 C31 C32 -179.5(4) . . . . ?
Ni1 N30 C31 C32 -13.9(6) . . . . ?
N30 C31 C32 C41 -14.9(7) . . . . ?
N30 C31 C32 C33 167.2(4) . . . . ?
C31 C32 C33 C34 -10.5(6) . . . . ?
C41 C32 C33 C34 171.5(4) . . . . ?
C31 C32 C33 C38 171.1(4) . . . . ?
C41 C32 C33 C38 -6.9(6) . . . . ?
C38 C33 C34 C35 -3.3(7) . . . . ?
C32 C33 C34 C35 178.3(4) . . . . ?
C33 C34 C35 C36 0.7(7) . . . . ?
C34 C35 C36 C37 1.8(7) . . . . ?
C35 C36 C37 C38 -1.6(7) . . . . ?
C36 C37 C38 C33 -1.1(7) . . . . ?
C36 C37 C38 C39 178.4(4) . . . . ?
C34 C33 C38 C37 3.4(6) . . . . ?
C32 C33 C38 C37 -178.1(4) . . . . ?
C34 C33 C38 C39 -176.1(4) . . . . ?
C32 C33 C38 C39 2.4(6) . . . . ?
C37 C38 C39 C40 -177.7(4) . . . . ?
C33 C38 C39 C40 1.8(6) . . . . ?
C38 C39 C40 C41 -1.6(7) . . . . ?
C31 C32 C41 O42 7.7(7) . . . . ?
C33 C32 C41 O42 -174.4(4) . . . . ?
C31 C32 C41 C40 -171.0(4) . . . . ?
C33 C32 C41 C40 7.0(6) . . . . ?
C39 C40 C41 O42 178.4(4) . . . . ?
C39 C40 C41 C32 -2.9(6) . . . . ?
C32 C41 O42 Ni1 27.1(5) . . . . ?
C40 C41 O42 Ni1 -154.2(3) . . . . ?
O1 Ni1 O42 C41 49.0(3) . . . . ?
N30 Ni1 O42 C41 -41.1(3) . . . . ?
N13 Ni1 O42 C41 137.3(3) . . . . ?
S20 Ni1 O42 C41 -139.1(3) . . . . ?
S23 Ni1 O42 C41 -65.3(7) . . . . ?
